data_4342234
loop_
_publ_author_name
'Kaveevivitchai, Watchareeya'
'Wang, Xiqu'
'Liu, Lumei'
'Jacobson, Allan J.'

_publ_section_title
;
 Two Distinct Redox Intercalation Reactions of Hydroquinone with Porous
 Vanadium Benzenedicarboxylate MIL-47.
;
_journal_issue 4
_journal_name_full 'Inorganic chemistry'
_journal_page_first 1822
_journal_page_last 1828
_journal_paper_doi 10.1021/ic502730y
_journal_volume 54
_journal_year 2015
_chemical_formula_sum 'C14 H8 O6 V'
_chemical_formula_weight 323.14
_chemical_name_systematic
;
 ?
;
_space_group_crystal_system orthorhombic
_space_group_IT_number 74
_space_group_name_Hall '-I 2b 2'
_space_group_name_H-M_alt 'I m m a'
_symmetry_space_group_name_Hall '-I 2b 2'
_symmetry_space_group_name_H-M 'I m m a'
_atom_sites_solution_hydrogens geom
_audit_creation_method SHELXL-2013
_cell_angle_alpha 90
_cell_angle_beta 90
_cell_angle_gamma 90
_cell_formula_units_Z 4
_cell_length_a 18.365(10)
_cell_length_b 6.855(4)
_cell_length_c 10.380(6)
_cell_measurement_reflns_used 1186
_cell_measurement_temperature 296(2)
_cell_measurement_theta_max 27.9
_cell_measurement_theta_min 3.6
_cell_volume 1306.8(13)
_computing_structure_refinement 'SHELXL-2013 (Sheldrick, 2013)'
_diffrn_ambient_temperature 296(2)
_diffrn_measured_fraction_theta_full 0.981
_diffrn_measured_fraction_theta_max 0.928
_diffrn_radiation_type MoK\a
_diffrn_radiation_wavelength 0.71073
_diffrn_reflns_av_R_equivalents 0.0842
_diffrn_reflns_av_unetI/netI 0.0469
_diffrn_reflns_Laue_measured_fraction_full 0.981
_diffrn_reflns_Laue_measured_fraction_max 0.928
_diffrn_reflns_limit_h_max 24
_diffrn_reflns_limit_h_min -23
_diffrn_reflns_limit_k_max 8
_diffrn_reflns_limit_k_min -5
_diffrn_reflns_limit_l_max 12
_diffrn_reflns_limit_l_min -13
_diffrn_reflns_number 2984
_diffrn_reflns_point_group_measured_fraction_full 0.981
_diffrn_reflns_point_group_measured_fraction_max 0.928
_diffrn_reflns_theta_full 25.500
_diffrn_reflns_theta_max 28.129
_diffrn_reflns_theta_min 2.218
_exptl_absorpt_coefficient_mu 0.784
_exptl_absorpt_correction_T_max 0.746
_exptl_absorpt_correction_T_min 0.352
_exptl_absorpt_correction_type multi-scan
_exptl_absorpt_process_details SADABS
_exptl_crystal_colour black
_exptl_crystal_density_diffrn 1.643
_exptl_crystal_description polyhedron
_exptl_crystal_F_000 652
_exptl_crystal_size_max 0.09
_exptl_crystal_size_mid 0.09
_exptl_crystal_size_min 0.06
_refine_diff_density_max 0.755
_refine_diff_density_min -0.764
_refine_diff_density_rms 0.153
_refine_ls_extinction_coef 0.0077(19)
_refine_ls_extinction_expression Fc^*^=kFc[1+0.001xFc^2^\l^3^/sin(2\q)]^-1/4^
_refine_ls_extinction_method SHELXL
_refine_ls_goodness_of_fit_ref 1.253
_refine_ls_hydrogen_treatment constr
_refine_ls_matrix_type full
_refine_ls_number_parameters 64
_refine_ls_number_reflns 831
_refine_ls_number_restraints 22
_refine_ls_restrained_S_all 1.249
_refine_ls_R_factor_all 0.1100
_refine_ls_R_factor_gt 0.1004
_refine_ls_shift/su_max 0.001
_refine_ls_shift/su_mean 0.000
_refine_ls_structure_factor_coef Fsqd
_refine_ls_weighting_details 'w=1/[\s^2^(Fo^2^)+(0.0526P)^2^+24.6551P] where P=(Fo^2^+2Fc^2^)/3'
_refine_ls_weighting_scheme calc
_refine_ls_wR_factor_gt 0.2478
_refine_ls_wR_factor_ref 0.2528
_reflns_Friedel_coverage 0.000
_reflns_number_gt 724
_reflns_number_total 831
_reflns_threshold_expression 'I > 2\s(I)'
_cod_data_source_file ic502730y_si_003.cif
_cod_data_source_block VObdc-DRY-Hydroquinone
_cod_depositor_comments 'Adding full bibliography for 4342234--4342235.cif.'
_cod_original_cell_volume 1306.7(12)
_cod_database_code 4342234
_shelx_space_group_comment
;
The symmetry employed for this shelxl refinement is uniquely defined
by the following loop, which should always be used as a source of
symmetry information in preference to the above space-group names.
They are only intended as comments.
;
_shelxl_version_number 2013-4

loop_
_space_group_symop_operation_xyz
'x, y, z'
'-x, -y+1/2, z'
'-x, y+1/2, -z'
'x, -y, -z'
'x+1/2, y+1/2, z+1/2'
'-x+1/2, -y+1, z+1/2'
'-x+1/2, y+1, -z+1/2'
'x+1/2, -y+1/2, -z+1/2'
'-x, -y, -z'
'x, y-1/2, -z'
'x, -y-1/2, z'
'-x, y, z'
'-x+1/2, -y+1/2, -z+1/2'
'x+1/2, y, -z+1/2'
'x+1/2, -y, z+1/2'
'-x+1/2, y+1/2, z+1/2'

loop_
_atom_site_label
_atom_site_type_symbol
_atom_site_fract_x
_atom_site_fract_y
_atom_site_fract_z
_atom_site_U_iso_or_equiv
_atom_site_adp_type
_atom_site_occupancy
_atom_site_site_symmetry_order
_atom_site_calc_flag
_atom_site_refinement_flags_posn
_atom_site_refinement_flags_adp
_atom_site_refinement_flags_occupancy
V1 V 0.5000 0.0000 0.5000 0.0292(7) Uani 1 4 d S TU P
O1 O 0.5000 0.2500 0.4132(8) 0.0279(18) Uani 1 4 d S TU P
O2 O 0.4213(3) 0.0910(8) 0.6165(5) 0.0512(16) Uani 1 1 d . U .
C2 C 0.3188(5) 0.2500 0.6982(9) 0.034(2) Uani 1 2 d S TU P
C1 C 0.3938(5) 0.2500 0.6396(8) 0.0279(18) Uani 1 2 d S TU P
C3 C 0.2853(5) 0.0810(13) 0.7251(13) 0.091(4) Uani 1 1 d . U .
H3 H 0.3092 -0.0366 0.7106 0.109 Uiso 1 1 calc R U .
C4 C 0.5000 0.2500 0.276(2) 0.111(9) Uani 1 4 d DS TU P
C5 C 0.4400(13) 0.2500 0.197(2) 0.227(16) Uani 1 2 d DS TU P
H5 H 0.3950 0.2500 0.2379 0.273 Uiso 1 2 calc R U P
C6 C 0.438(3) 0.2500 0.064(2) 0.32(3) Uani 1 2 d DS TU P
H6 H 0.3929 0.2500 0.0232 0.388 Uiso 1 2 calc R U P
O3 O 0.5000 0.2500 -0.122(4) 0.57(6) Uani 1 4 d S TU P
C7 C 0.5000 0.2500 -0.009(8) 0.52(8) Uani 1 4 d DS TU P

loop_
_atom_site_aniso_label
_atom_site_aniso_U_11
_atom_site_aniso_U_22
_atom_site_aniso_U_33
_atom_site_aniso_U_23
_atom_site_aniso_U_13
_atom_site_aniso_U_12
V1 0.0101(9) 0.0413(13) 0.0360(11) -0.0174(10) 0.000 0.000
O1 0.017(4) 0.031(5) 0.036(4) 0.000 0.000 0.000
O2 0.043(3) 0.045(3) 0.066(3) 0.016(3) 0.034(2) 0.020(2)
C2 0.022(4) 0.035(5) 0.045(5) 0.000 0.013(4) 0.000
C1 0.021(4) 0.036(5) 0.027(4) 0.000 0.005(3) 0.000
C3 0.069(6) 0.031(5) 0.172(12) 0.003(6) 0.081(7) 0.003(4)
C4 0.17(2) 0.116(19) 0.045(8) 0.000 0.000 0.000
C5 0.30(3) 0.26(4) 0.125(14) 0.000 -0.131(16) 0.000
C6 0.56(6) 0.28(6) 0.131(16) 0.000 -0.18(2) 0.000
O3 1.18(17) 0.40(9) 0.12(3) 0.000 0.000 0.000
C7 0.80(9) 0.6(2) 0.12(3) 0.000 0.000 0.000

loop_
_atom_type_symbol
_atom_type_description
_atom_type_scat_dispersion_real
_atom_type_scat_dispersion_imag
_atom_type_scat_source
C C 0.0033 0.0016 'International Tables Vol C Tables 4.2.6.8 and 6.1.1.4'
O O 0.0106 0.0060 'International Tables Vol C Tables 4.2.6.8 and 6.1.1.4'
V V 0.3005 0.5294 'International Tables Vol C Tables 4.2.6.8 and 6.1.1.4'
H H 0.0000 0.0000 'International Tables Vol C Tables 4.2.6.8 and 6.1.1.4'

loop_
_geom_angle_atom_site_label_1
_geom_angle_atom_site_label_2
_geom_angle_atom_site_label_3
_geom_angle
_geom_angle_site_symmetry_1
_geom_angle_site_symmetry_3
O1 V1 O1 180.0 9_656 .
O1 V1 O2 89.7(2) 9_656 12_655
O1 V1 O2 90.3(2) . 12_655
O1 V1 O2 90.3(2) 9_656 4_556
O1 V1 O2 89.7(2) . 4_556
O2 V1 O2 180.0(2) 12_655 4_556
O1 V1 O2 90.3(2) 9_656 9_656
O1 V1 O2 89.7(2) . 9_656
O2 V1 O2 86.5(4) 12_655 9_656
O2 V1 O2 93.5(4) 4_556 9_656
O1 V1 O2 89.7(2) 9_656 .
O1 V1 O2 90.3(2) . .
O2 V1 O2 93.5(4) 12_655 .
O2 V1 O2 86.5(4) 4_556 .
O2 V1 O2 180.0 9_656 .
C4 O1 V1 117.7(2) . 2_655
C4 O1 V1 117.7(2) . .
V1 O1 V1 124.5(5) 2_655 .
C1 O2 V1 134.4(5) . .
C3 C2 C3 119.4(9) 11_565 .
C3 C2 C1 120.3(5) 11_565 .
C3 C2 C1 120.3(5) . .
O2 C1 O2 125.7(8) . 11_565
O2 C1 C2 117.1(4) . .
O2 C1 C2 117.1(4) 11_565 .
C2 C3 C3 120.2(5) . 7_546
C5 C4 C5 107(3) 2_655 .
C5 C4 O1 126.7(15) 2_655 .
C5 C4 O1 126.7(15) . .
C6 C5 C4 128(3) . .
C7 C6 C5 122(6) . .
O3 C7 C6 124(4) . .
O3 C7 C6 124(4) . 2_655
C6 C7 C6 113(7) . 2_655

loop_
_geom_bond_atom_site_label_1
_geom_bond_atom_site_label_2
_geom_bond_distance
_geom_bond_site_symmetry_2
V1 O1 1.936(4) 9_656
V1 O1 1.936(4) .
V1 O2 1.985(4) 12_655
V1 O2 1.985(4) 4_556
V1 O2 1.985(4) 9_656
V1 O2 1.985(4) .
O1 C4 1.43(2) .
O1 V1 1.936(4) 2_655
O2 C1 1.225(6) .
C2 C3 1.341(10) 11_565
C2 C3 1.341(10) .
C2 C1 1.505(11) .
C1 O2 1.225(6) 11_565
C3 C3 1.396(15) 7_546
C4 C5 1.374(10) 2_655
C4 C5 1.374(10) .
C5 C6 1.372(10) .
C6 C7 1.370(10) .
O3 C7 1.18(8) .
C7 C6 1.370(10) 2_655
